data_7244153
loop_
_publ_author_name
'Kajiwara, Yuu'
'Nakai, Hidetaka'

_publ_section_title
;
 Crystal polymorphism and crystalline-state photochromism of a rhodium
 dithionite complex with n-methoxypropyl moieties
;
_journal_name_full CrystEngComm
_journal_paper_doi 10.1039/D1CE01613J
_journal_year 2022
_chemical_absolute_configuration 'CHOOSE rm ad rmad syn or unk'
_chemical_formula_moiety 'C28 H46 O6 Rh2 S2'
_chemical_formula_sum 'C28 H46 O6 Rh2 S2'
_chemical_formula_weight 748.60
_space_group_crystal_system monoclinic
_space_group_IT_number 9
_space_group_name_Hall 'C -2yc'
_space_group_name_H-M_alt 'C 1 c 1'
_atom_sites_solution_hydrogens geom
_atom_sites_solution_primary direct
_atom_sites_solution_secondary difmap
_audit_update_record
;
2021-12-04 deposited with the CCDC.	2022-01-06 downloaded from the CCDC.
;
_cell_angle_alpha 90.0000
_cell_angle_beta 101.605(3)
_cell_angle_gamma 90.0000
_cell_formula_units_Z 4
_cell_length_a 11.9314(4)
_cell_length_b 26.0057(10)
_cell_length_c 10.2556(3)
_cell_measurement_reflns_used 8773
_cell_measurement_temperature 296
_cell_measurement_theta_max 31.54
_cell_measurement_theta_min 2.95
_cell_volume 3117.10(19)
_computing_cell_refinement 'CrysAlisPro 1.171.39.20a (Rigaku OD, 2015)'
_computing_data_collection 'CrysAlisPro 1.171.39.20a (Rigaku OD, 2015)'
_computing_data_reduction 'CrysAlisPro 1.171.39.20a (Rigaku OD, 2015)'
_computing_molecular_graphics 'CrystalStructure 4.2.2'
_computing_publication_material 'CrystalStructure 4.2.2 (Rigaku, 2016)'
_computing_structure_refinement 'SHELXL Version 2014/7 (Sheldrick, 2008)'
_computing_structure_solution 'SHELXT Version 2014/5 (Sheldrick, 2014)'
_diffrn_ambient_temperature 296
_diffrn_detector_area_resol_mean 5.811
_diffrn_measured_fraction_theta_full 0.999
_diffrn_measured_fraction_theta_max 0.901
_diffrn_measurement_device_type 'Rigaku XtaLAB P200'
_diffrn_measurement_method \w
_diffrn_radiation_type 'Mo K\a'
_diffrn_radiation_wavelength 0.71075
_diffrn_reflns_av_R_equivalents 0.0255
_diffrn_reflns_Laue_measured_fraction_full 0.999
_diffrn_reflns_Laue_measured_fraction_max 0.901
_diffrn_reflns_limit_h_max 16
_diffrn_reflns_limit_h_min -17
_diffrn_reflns_limit_k_max 35
_diffrn_reflns_limit_k_min -36
_diffrn_reflns_limit_l_max 14
_diffrn_reflns_limit_l_min -12
_diffrn_reflns_number 17437
_diffrn_reflns_point_group_measured_fraction_full 0.932
_diffrn_reflns_point_group_measured_fraction_max 0.795
_diffrn_reflns_theta_full 25.242
_diffrn_reflns_theta_max 31.289
_diffrn_reflns_theta_min 2.926
_diffrn_standards_number 0
_exptl_absorpt_coefficient_mu 1.228
_exptl_absorpt_correction_T_max 0.884
_exptl_absorpt_correction_T_min 0.834
_exptl_absorpt_correction_type multi-scan
_exptl_absorpt_process_details
;
CrysAlisPro 1.171.39.20a (Rigaku Oxford Diffraction, 2015)
Empirical absorption correction using spherical harmonics,
 implemented in SCALE3 ABSPACK scaling algorithm.
;
_exptl_crystal_colour red-orange
_exptl_crystal_density_diffrn 1.595
_exptl_crystal_density_method 'not measured'
_exptl_crystal_description plate
_exptl_crystal_F_000 1536.00
_exptl_crystal_size_max 0.200
_exptl_crystal_size_mid 0.100
_exptl_crystal_size_min 0.100
_refine_diff_density_max 0.39
_refine_diff_density_min -0.34
_refine_ls_abs_structure_details
;
 Flack x determined using 3053 quotients [(I+)-(I-)]/[(I+)+(I-)]
 (Parsons, Flack and Wagner, Acta Cryst. B69 (2013) 249-259).
;
_refine_ls_abs_structure_Flack -0.064(17)
_refine_ls_extinction_method none
_refine_ls_goodness_of_fit_ref 1.000
_refine_ls_hydrogen_treatment constr
_refine_ls_number_parameters 353
_refine_ls_number_reflns 8102
_refine_ls_number_restraints 2
_refine_ls_R_factor_all 0.0267
_refine_ls_R_factor_gt 0.0232
_refine_ls_shift/su_max 0.001
_refine_ls_structure_factor_coef Fsqd
_refine_ls_weighting_details 'w = 1/[\s^2^(Fo^2^)+(0.0267P)^2^+0.1000P] where P=(Fo^2^+2Fc^2^)/3'
_refine_ls_weighting_scheme calc
_refine_ls_wR_factor_gt 0.0522
_refine_ls_wR_factor_ref 0.0535
_reflns_Friedel_coverage 0.761
_reflns_Friedel_fraction_full 0.865
_reflns_Friedel_fraction_max 0.689
_reflns_number_gt 7558
_reflns_number_total 8102
_reflns_threshold_expression F^2^>2.0\s(F^2^)
_cod_data_source_file d1ce01613j2.cif
_cod_data_source_block sample1
_cod_database_code 7244153

loop_
_space_group_symop_id
_space_group_symop_operation_xyz
1 +X,+Y,+Z
2 +X,-Y,1/2+Z
3 1/2+X,1/2+Y,+Z
4 1/2+X,1/2-Y,1/2+Z

loop_
_atom_site_label
_atom_site_type_symbol
_atom_site_fract_x
_atom_site_fract_y
_atom_site_fract_z
_atom_site_U_iso_or_equiv
_atom_site_adp_type
_atom_site_occupancy
_atom_site_site_symmetry_order
_atom_site_calc_flag
_atom_site_refinement_flags_posn
_atom_site_refinement_flags_adp
_atom_site_refinement_flags_occupancy
_atom_site_disorder_assembly
_atom_site_disorder_group
Rh1 Rh 0.34550(2) 0.38705(2) 0.43033(2) 0.02543(6) Uani 1 1 d . . . . .
Rh2 Rh 0.41873(2) 0.31460(2) 0.60566(2) 0.02537(6) Uani 1 1 d . . . . .
S1 S 0.17655(7) 0.38307(4) 0.50216(9) 0.03553(18) Uani 1 1 d . . . . .
S2 S 0.24166(7) 0.31874(4) 0.65901(8) 0.03406(18) Uani 1 1 d . . . . .
O1 O 0.1520(3) 0.42904(14) 0.5716(4) 0.0585(9) Uani 1 1 d . . . . .
O2 O 0.0807(3) 0.36204(16) 0.4071(3) 0.0579(9) Uani 1 1 d . . . . .
O3 O 0.2413(3) 0.34054(14) 0.7892(3) 0.0515(8) Uani 1 1 d . . . . .
O4 O 0.1709(2) 0.27325(14) 0.6258(3) 0.0533(8) Uani 1 1 d . . . . .
O8 O 0.9090(3) 0.38951(16) 0.7896(4) 0.0664(10) Uani 1 1 d . . . . .
O7 O 0.7265(3) 0.54415(17) 0.5793(5) 0.0756(11) Uani 1 1 d . . . . .
C1 C 0.4650(3) 0.44498(14) 0.3667(3) 0.0360(7) Uani 1 1 d . . . . .
C2 C 0.3545(3) 0.46702(15) 0.3595(4) 0.0389(8) Uani 1 1 d . . . . .
C3 C 0.2756(3) 0.43861(16) 0.2615(4) 0.0395(8) Uani 1 1 d . . . . .
C4 C 0.3363(4) 0.39916(15) 0.2115(3) 0.0387(8) Uani 1 1 d . . . . .
C5 C 0.4549(3) 0.40255(15) 0.2764(3) 0.0369(7) Uani 1 1 d . . . . .
C6 C 0.5745(4) 0.46503(19) 0.4489(5) 0.0524(11) Uani 1 1 d . . . . .
H6A H 0.6283 0.4369 0.4705 0.063 Uiso 1 1 calc R U . . .
H6B H 0.5596 0.4787 0.5317 0.063 Uiso 1 1 calc R U . . .
C7 C 0.3244(5) 0.51420(18) 0.4287(6) 0.0635(14) Uani 1 1 d . . . . .
H7A H 0.3872 0.5233 0.4991 0.076 Uiso 1 1 calc R U . . .
H7B H 0.2578 0.5075 0.4653 0.076 Uiso 1 1 calc R U . . .
H7C H 0.3087 0.5420 0.3661 0.076 Uiso 1 1 calc R U . . .
C8 C 0.1519(4) 0.4515(2) 0.2132(6) 0.0640(14) Uani 1 1 d . . . . .
H8A H 0.1450 0.4777 0.1461 0.077 Uiso 1 1 calc R U . . .
H8B H 0.1202 0.4637 0.2863 0.077 Uiso 1 1 calc R U . . .
H8C H 0.1113 0.4213 0.1761 0.077 Uiso 1 1 calc R U . . .
C9 C 0.2889(5) 0.3619(2) 0.1033(4) 0.0661(14) Uani 1 1 d . . . . .
H9A H 0.2887 0.3773 0.0183 0.079 Uiso 1 1 calc R U . . .
H9B H 0.2121 0.3528 0.1094 0.079 Uiso 1 1 calc R U . . .
H9C H 0.3355 0.3315 0.1129 0.079 Uiso 1 1 calc R U . . .
C10 C 0.5497(4) 0.3716(2) 0.2427(5) 0.0581(12) Uani 1 1 d . . . . .
H10A H 0.5264 0.3363 0.2310 0.070 Uiso 1 1 calc R U . . .
H10B H 0.6156 0.3741 0.3136 0.070 Uiso 1 1 calc R U . . .
H10C H 0.5683 0.3843 0.1618 0.070 Uiso 1 1 calc R U . . .
C11 C 0.6279(4) 0.5069(2) 0.3772(5) 0.0548(11) Uani 1 1 d . . . . .
H11A H 0.6387 0.4939 0.2919 0.066 Uiso 1 1 calc R U . . .
H11B H 0.5764 0.5361 0.3607 0.066 Uiso 1 1 calc R U . . .
C12 C 0.7420(4) 0.5242(2) 0.4581(6) 0.0673(15) Uani 1 1 d . . . . .
H12A H 0.7943 0.4953 0.4738 0.081 Uiso 1 1 calc R U . . .
H12B H 0.7749 0.5502 0.4095 0.081 Uiso 1 1 calc R U . . .
C13 C 0.8296(6) 0.5561(3) 0.6668(9) 0.110(3) Uani 1 1 d . . . . .
H13A H 0.8135 0.5741 0.7426 0.132 Uiso 1 1 calc R U . . .
H13B H 0.8755 0.5774 0.6219 0.132 Uiso 1 1 calc R U . . .
H13C H 0.8702 0.5249 0.6955 0.132 Uiso 1 1 calc R U . . .
C14 C 0.6104(3) 0.30373(15) 0.6590(4) 0.0350(7) Uani 1 1 d . . . . .
C15 C 0.5618(3) 0.26116(15) 0.5777(3) 0.0351(7) Uani 1 1 d . . . . .
C16 C 0.4851(3) 0.23490(15) 0.6449(4) 0.0364(7) Uani 1 1 d . . . . .
C17 C 0.4884(3) 0.26045(15) 0.7696(4) 0.0356(7) Uani 1 1 d . . . . .
C18 C 0.5651(3) 0.30269(15) 0.7783(3) 0.0350(7) Uani 1 1 d . . . . .
C19 C 0.7021(3) 0.33858(19) 0.6332(5) 0.0461(10) Uani 1 1 d . . . . .
H19A H 0.6966 0.3713 0.6770 0.055 Uiso 1 1 calc R U . . .
H19B H 0.6915 0.3449 0.5383 0.055 Uiso 1 1 calc R U . . .
C20 C 0.5914(4) 0.2453(2) 0.4479(4) 0.0525(11) Uani 1 1 d . . . . .
H20A H 0.5223 0.2393 0.3834 0.063 Uiso 1 1 calc R U . . .
H20B H 0.6360 0.2143 0.4606 0.063 Uiso 1 1 calc R U . . .
H20C H 0.6347 0.2721 0.4168 0.063 Uiso 1 1 calc R U . . .
C21 C 0.4225(5) 0.18611(16) 0.6032(7) 0.0577(11) Uani 1 1 d . . . . .
H21A H 0.4538 0.1590 0.6631 0.069 Uiso 1 1 calc R U . . .
H21B H 0.4304 0.1774 0.5145 0.069 Uiso 1 1 calc R U . . .
H21C H 0.3429 0.1905 0.6051 0.069 Uiso 1 1 calc R U . . .
C22 C 0.4279(4) 0.2435(2) 0.8764(5) 0.0528(11) Uani 1 1 d . . . . .
H22A H 0.4047 0.2731 0.9203 0.063 Uiso 1 1 calc R U . . .
H22B H 0.4784 0.2227 0.9399 0.063 Uiso 1 1 calc R U . . .
H22C H 0.3616 0.2237 0.8376 0.063 Uiso 1 1 calc R U . . .
C23 C 0.5986(4) 0.3366(2) 0.8979(4) 0.0567(12) Uani 1 1 d . . . . .
H23A H 0.6414 0.3170 0.9704 0.068 Uiso 1 1 calc R U . . .
H23B H 0.5310 0.3501 0.9228 0.068 Uiso 1 1 calc R U . . .
H23C H 0.6447 0.3645 0.8771 0.068 Uiso 1 1 calc R U . . .
C24 C 0.8213(3) 0.31546(18) 0.6839(5) 0.0473(10) Uani 1 1 d . . . . .
H24A H 0.8248 0.3018 0.7726 0.057 Uiso 1 1 calc R U . . .
H24B H 0.8325 0.2871 0.6265 0.057 Uiso 1 1 calc R U . . .
C25 C 0.9169(3) 0.35357(19) 0.6884(5) 0.0511(10) Uani 1 1 d . . . . .
H25A H 0.9903 0.3362 0.7081 0.061 Uiso 1 1 calc R U . . .
H25B H 0.9095 0.3709 0.6033 0.061 Uiso 1 1 calc R U . . .
C26 C 1.0020(5) 0.4234(3) 0.8160(7) 0.0770(17) Uani 1 1 d . . . . .
H26A H 1.0720 0.4042 0.8340 0.092 Uiso 1 1 calc R U . . .
H26B H 0.9968 0.4442 0.8920 0.092 Uiso 1 1 calc R U . . .
H26C H 1.0008 0.4452 0.7402 0.092 Uiso 1 1 calc R U . . .
C27 C 0.4179(3) 0.39288(14) 0.6282(4) 0.0317(7) Uani 1 1 d . . . . .
H27A H 0.3677 0.4057 0.6844 0.038 Uiso 1 1 calc R U . . .
H27B H 0.4927 0.4090 0.6481 0.038 Uiso 1 1 calc R U . . .
C28 C 0.3289(3) 0.30875(13) 0.4140(4) 0.0316(7) Uani 1 1 d . . . . .
H28A H 0.2514 0.2958 0.4044 0.038 Uiso 1 1 calc R U . . .
H28B H 0.3698 0.2927 0.3519 0.038 Uiso 1 1 calc R U . . .

loop_
_atom_site_aniso_label
_atom_site_aniso_U_11
_atom_site_aniso_U_22
_atom_site_aniso_U_33
_atom_site_aniso_U_23
_atom_site_aniso_U_13
_atom_site_aniso_U_12
Rh1 0.02985(11) 0.02512(11) 0.02230(10) -0.00105(9) 0.00758(8) -0.00064(10)
Rh2 0.02668(10) 0.02763(12) 0.02248(10) -0.00029(9) 0.00653(7) 0.00170(9)
S1 0.0309(4) 0.0385(5) 0.0396(4) 0.0053(4) 0.0127(3) 0.0028(3)
S2 0.0295(4) 0.0422(5) 0.0326(4) 0.0045(3) 0.0114(3) 0.0013(3)
O1 0.061(2) 0.052(2) 0.071(2) 0.0007(17) 0.0353(17) 0.0161(15)
O2 0.0377(14) 0.074(2) 0.0573(19) 0.0179(17) -0.0007(13) -0.0066(15)
O3 0.0522(16) 0.073(2) 0.0344(14) 0.0040(14) 0.0202(12) 0.0095(15)
O4 0.0421(14) 0.056(2) 0.0618(19) 0.0101(15) 0.0110(13) -0.0120(13)
O8 0.0459(17) 0.083(3) 0.077(2) -0.0175(19) 0.0296(16) -0.0160(17)
O7 0.0526(19) 0.079(3) 0.093(3) -0.012(2) 0.0092(18) -0.0211(18)
C1 0.0459(18) 0.0335(18) 0.0312(16) 0.0015(13) 0.0137(14) -0.0085(14)
C2 0.053(2) 0.0293(18) 0.0388(18) 0.0050(14) 0.0191(15) -0.0006(15)
C3 0.0418(18) 0.042(2) 0.0354(17) 0.0121(16) 0.0091(14) 0.0017(17)
C4 0.056(2) 0.0373(19) 0.0230(14) 0.0038(13) 0.0084(14) -0.0050(16)
C5 0.0481(18) 0.0373(19) 0.0311(16) 0.0042(14) 0.0219(14) -0.0012(15)
C6 0.053(2) 0.055(3) 0.047(2) 0.008(2) 0.0041(18) -0.023(2)
C7 0.097(4) 0.033(2) 0.072(3) -0.004(2) 0.045(3) -0.001(2)
C8 0.049(2) 0.071(3) 0.070(3) 0.035(3) 0.008(2) 0.007(2)
C9 0.096(4) 0.067(3) 0.031(2) -0.007(2) 0.002(2) -0.019(3)
C10 0.067(3) 0.064(3) 0.053(2) 0.009(2) 0.034(2) 0.019(2)
C11 0.054(2) 0.053(3) 0.060(3) 0.014(2) 0.0191(19) -0.012(2)
C12 0.047(2) 0.064(3) 0.095(4) 0.014(3) 0.024(2) -0.017(2)
C13 0.076(4) 0.104(6) 0.140(7) -0.006(5) -0.004(4) -0.040(4)
C14 0.0275(14) 0.0392(19) 0.0378(17) 0.0049(14) 0.0057(12) 0.0066(13)
C15 0.0341(15) 0.0365(18) 0.0355(16) 0.0008(14) 0.0087(13) 0.0127(14)
C16 0.0368(16) 0.0327(18) 0.0379(17) 0.0024(14) 0.0028(13) 0.0075(14)
C17 0.0328(15) 0.043(2) 0.0318(17) 0.0093(15) 0.0077(12) 0.0088(15)
C18 0.0327(15) 0.0412(19) 0.0288(16) -0.0001(13) 0.0006(12) 0.0075(14)
C19 0.0304(16) 0.054(3) 0.052(2) 0.0149(19) 0.0051(15) 0.0016(16)
C20 0.058(2) 0.063(3) 0.039(2) -0.0046(19) 0.0169(17) 0.028(2)
C21 0.065(2) 0.0323(18) 0.069(3) 0.002(2) -0.002(2) 0.001(2)
C22 0.052(2) 0.063(3) 0.048(2) 0.024(2) 0.0195(18) 0.014(2)
C23 0.065(3) 0.062(3) 0.036(2) -0.012(2) -0.0061(19) 0.007(2)
C24 0.0325(17) 0.053(3) 0.058(2) 0.0072(19) 0.0118(16) 0.0046(16)
C25 0.0340(18) 0.062(3) 0.062(3) 0.003(2) 0.0212(17) 0.0012(17)
C26 0.054(3) 0.079(4) 0.102(5) -0.017(4) 0.026(3) -0.017(3)
C27 0.0371(16) 0.0311(16) 0.0270(17) -0.0050(12) 0.0066(13) -0.0032(14)
C28 0.0411(19) 0.0275(16) 0.0252(16) -0.0010(12) 0.0040(14) -0.0004(14)

loop_
_atom_type_symbol
_atom_type_description
_atom_type_scat_dispersion_real
_atom_type_scat_dispersion_imag
_atom_type_scat_source
C C 0.0033 0.0016
;
International Tables for Crystallography
(Vol. C, Tables 4.2.6.8 and 6.1.1.4)
;
H H 0.0000 0.0000
;
International Tables for Crystallography
(Vol. C, Table 6.1.1.4)
;
Rh Rh -1.1178 0.9187
;
International Tables for Crystallography
(Vol. C, Tables 4.2.6.8 and 6.1.1.4)
;
S S 0.1246 0.1234
;
International Tables for Crystallography
(Vol. C, Tables 4.2.6.8 and 6.1.1.4)
;
O O 0.0106 0.0060
;
International Tables for Crystallography
(Vol. C, Tables 4.2.6.8 and 6.1.1.4)
;

loop_
_geom_angle_atom_site_label_1
_geom_angle_atom_site_label_2
_geom_angle_atom_site_label_3
_geom_angle
_geom_angle_site_symmetry_1
_geom_angle_site_symmetry_3
_geom_angle_publ_flag
C27 Rh1 C28 99.75(15) . . ?
C27 Rh1 C2 102.57(14) . . ?
C28 Rh1 C2 156.53(14) . . ?
C27 Rh1 C3 138.43(15) . . ?
C28 Rh1 C3 121.48(15) . . ?
C2 Rh1 C3 37.83(15) . . ?
C27 Rh1 C4 155.07(15) . . ?
C28 Rh1 C4 94.18(15) . . ?
C2 Rh1 C4 62.37(14) . . ?
C3 Rh1 C4 36.84(15) . . ?
C27 Rh1 C1 94.14(14) . . ?
C28 Rh1 C1 134.05(16) . . ?
C2 Rh1 C1 37.18(14) . . ?
C3 Rh1 C1 62.03(14) . . ?
C4 Rh1 C1 61.63(13) . . ?
C27 Rh1 C5 119.24(15) . . ?
C28 Rh1 C5 100.28(16) . . ?
C2 Rh1 C5 62.21(14) . . ?
C3 Rh1 C5 61.91(14) . . ?
C4 Rh1 C5 37.09(14) . . ?
C1 Rh1 C5 36.76(13) . . ?
C27 Rh1 S1 84.67(12) . . ?
C28 Rh1 S1 84.51(13) . . ?
C2 Rh1 S1 104.64(10) . . ?
C3 Rh1 S1 93.54(11) . . ?
C4 Rh1 S1 117.38(11) . . ?
C1 Rh1 S1 140.61(10) . . ?
C5 Rh1 S1 153.87(10) . . ?
C27 Rh1 Rh2 50.10(10) . . ?
C28 Rh1 Rh2 50.01(10) . . ?
C2 Rh1 Rh2 150.07(10) . . ?
C3 Rh1 Rh2 171.46(11) . . ?
C4 Rh1 Rh2 136.56(11) . . ?
C1 Rh1 Rh2 122.22(9) . . ?
C5 Rh1 Rh2 116.29(10) . . ?
S1 Rh1 Rh2 86.58(2) . . ?
C28 Rh2 C27 99.73(15) . . ?
C28 Rh2 C17 136.34(14) . . ?
C27 Rh2 C17 123.61(14) . . ?
C28 Rh2 C16 101.69(14) . . ?
C27 Rh2 C16 156.09(14) . . ?
C17 Rh2 C16 37.65(14) . . ?
C28 Rh2 C18 157.16(14) . . ?
C27 Rh2 C18 93.94(15) . . ?
C17 Rh2 C18 37.09(14) . . ?
C16 Rh2 C18 62.42(13) . . ?
C28 Rh2 C14 122.15(15) . . ?
C27 Rh2 C14 97.17(15) . . ?
C17 Rh2 C14 62.06(14) . . ?
C16 Rh2 C14 62.23(13) . . ?
C18 Rh2 C14 37.14(13) . . ?
C28 Rh2 C15 95.46(14) . . ?
C27 Rh2 C15 130.18(15) . . ?
C17 Rh2 C15 61.98(13) . . ?
C16 Rh2 C15 37.02(14) . . ?
C18 Rh2 C15 61.87(13) . . ?
C14 Rh2 C15 37.03(14) . . ?
C28 Rh2 S2 84.43(13) . . ?
C27 Rh2 S2 84.29(12) . . ?
C17 Rh2 S2 94.10(10) . . ?
C16 Rh2 S2 108.20(10) . . ?
C18 Rh2 S2 115.27(10) . . ?
C14 Rh2 S2 152.36(10) . . ?
C15 Rh2 S2 144.58(10) . . ?
C28 Rh2 Rh1 50.11(10) . . ?
C27 Rh2 Rh1 49.98(10) . . ?
C17 Rh2 Rh1 173.54(11) . . ?
C16 Rh2 Rh1 147.97(10) . . ?
C18 Rh2 Rh1 137.50(10) . . ?
C14 Rh2 Rh1 115.86(10) . . ?
C15 Rh2 Rh1 120.56(9) . . ?
S2 Rh2 Rh1 86.22(2) . . ?
O1 S1 O2 115.4(2) . . ?
O1 S1 Rh1 113.54(15) . . ?
O2 S1 Rh1 115.34(16) . . ?
O1 S1 S2 108.87(16) . . ?
O2 S1 S2 107.43(16) . . ?
Rh1 S1 S2 93.53(4) . . ?
O3 S2 O4 115.1(2) . . ?
O3 S2 Rh2 114.33(13) . . ?
O4 S2 Rh2 115.22(15) . . ?
O3 S2 S1 106.91(14) . . ?
O4 S2 S1 108.90(14) . . ?
Rh2 S2 S1 93.67(4) . . ?
C26 O8 C25 113.0(4) . . ?
C12 O7 C13 113.3(5) . . ?
C2 C1 C5 108.6(3) . . ?
C2 C1 C6 125.6(4) . . ?
C5 C1 C6 125.7(4) . . ?
C2 C1 Rh1 69.7(2) . . ?
C5 C1 Rh1 72.34(19) . . ?
C6 C1 Rh1 126.8(3) . . ?
C1 C2 C3 107.4(3) . . ?
C1 C2 C7 127.8(4) . . ?
C3 C2 C7 124.6(4) . . ?
C1 C2 Rh1 73.2(2) . . ?
C3 C2 Rh1 71.2(2) . . ?
C7 C2 Rh1 125.6(3) . . ?
C4 C3 C2 108.5(3) . . ?
C4 C3 C8 125.9(4) . . ?
C2 C3 C8 125.4(4) . . ?
C4 C3 Rh1 72.8(2) . . ?
C2 C3 Rh1 71.0(2) . . ?
C8 C3 Rh1 125.8(3) . . ?
C3 C4 C5 108.4(3) . . ?
C3 C4 C9 126.6(4) . . ?
C5 C4 C9 124.9(4) . . ?
C3 C4 Rh1 70.4(2) . . ?
C5 C4 Rh1 72.58(19) . . ?
C9 C4 Rh1 125.8(3) . . ?
C1 C5 C4 107.1(3) . . ?
C1 C5 C10 126.9(4) . . ?
C4 C5 C10 125.6(4) . . ?
C1 C5 Rh1 70.91(19) . . ?
C4 C5 Rh1 70.33(19) . . ?
C10 C5 Rh1 129.4(3) . . ?
C1 C6 C11 112.3(4) . . ?
C1 C6 H6A 109.1 . . ?
C11 C6 H6A 109.1 . . ?
C1 C6 H6B 109.1 . . ?
C11 C6 H6B 109.1 . . ?
H6A C6 H6B 107.9 . . ?
C2 C7 H7A 109.5 . . ?
C2 C7 H7B 109.5 . . ?
H7A C7 H7B 109.5 . . ?
C2 C7 H7C 109.5 . . ?
H7A C7 H7C 109.5 . . ?
H7B C7 H7C 109.5 . . ?
C3 C8 H8A 109.5 . . ?
C3 C8 H8B 109.5 . . ?
H8A C8 H8B 109.5 . . ?
C3 C8 H8C 109.5 . . ?
H8A C8 H8C 109.5 . . ?
H8B C8 H8C 109.5 . . ?
C4 C9 H9A 109.5 . . ?
C4 C9 H9B 109.5 . . ?
H9A C9 H9B 109.5 . . ?
C4 C9 H9C 109.5 . . ?
H9A C9 H9C 109.5 . . ?
H9B C9 H9C 109.5 . . ?
C5 C10 H10A 109.5 . . ?
C5 C10 H10B 109.5 . . ?
H10A C10 H10B 109.5 . . ?
C5 C10 H10C 109.5 . . ?
H10A C10 H10C 109.5 . . ?
H10B C10 H10C 109.5 . . ?
C12 C11 C6 111.4(4) . . ?
C12 C11 H11A 109.3 . . ?
C6 C11 H11A 109.3 . . ?
C12 C11 H11B 109.3 . . ?
C6 C11 H11B 109.3 . . ?
H11A C11 H11B 108.0 . . ?
O7 C12 C11 109.5(4) . . ?
O7 C12 H12A 109.8 . . ?
C11 C12 H12A 109.8 . . ?
O7 C12 H12B 109.8 . . ?
C11 C12 H12B 109.8 . . ?
H12A C12 H12B 108.2 . . ?
O7 C13 H13A 109.5 . . ?
O7 C13 H13B 109.5 . . ?
H13A C13 H13B 109.5 . . ?
O7 C13 H13C 109.5 . . ?
H13A C13 H13C 109.5 . . ?
H13B C13 H13C 109.5 . . ?
C18 C14 C15 107.7(3) . . ?
C18 C14 C19 125.6(4) . . ?
C15 C14 C19 126.3(4) . . ?
C18 C14 Rh2 70.87(19) . . ?
C15 C14 Rh2 71.67(18) . . ?
C19 C14 Rh2 128.8(3) . . ?
C16 C15 C14 108.2(3) . . ?
C16 C15 C20 125.8(4) . . ?
C14 C15 C20 126.0(4) . . ?
C16 C15 Rh2 70.06(19) . . ?
C14 C15 Rh2 71.31(19) . . ?
C20 C15 Rh2 126.8(2) . . ?
C15 C16 C17 107.7(3) . . ?
C15 C16 C21 127.1(4) . . ?
C17 C16 C21 124.9(4) . . ?
C15 C16 Rh2 72.9(2) . . ?
C17 C16 Rh2 71.0(2) . . ?
C21 C16 Rh2 127.0(3) . . ?
C18 C17 C16 108.4(3) . . ?
C18 C17 C22 125.6(4) . . ?
C16 C17 C22 125.8(4) . . ?
C18 C17 Rh2 72.3(2) . . ?
C16 C17 Rh2 71.3(2) . . ?
C22 C17 Rh2 125.4(3) . . ?
C17 C18 C14 108.0(3) . . ?
C17 C18 C23 124.7(4) . . ?
C14 C18 C23 127.1(4) . . ?
C17 C18 Rh2 70.62(19) . . ?
C14 C18 Rh2 71.99(18) . . ?
C23 C18 Rh2 127.0(3) . . ?
C14 C19 C24 111.5(4) . . ?
C14 C19 H19A 109.3 . . ?
C24 C19 H19A 109.3 . . ?
C14 C19 H19B 109.3 . . ?
C24 C19 H19B 109.3 . . ?
H19A C19 H19B 108.0 . . ?
C15 C20 H20A 109.5 . . ?
C15 C20 H20B 109.5 . . ?
H20A C20 H20B 109.5 . . ?
C15 C20 H20C 109.5 . . ?
H20A C20 H20C 109.5 . . ?
H20B C20 H20C 109.5 . . ?
C16 C21 H21A 109.5 . . ?
C16 C21 H21B 109.5 . . ?
H21A C21 H21B 109.5 . . ?
C16 C21 H21C 109.5 . . ?
H21A C21 H21C 109.5 . . ?
H21B C21 H21C 109.5 . . ?
C17 C22 H22A 109.5 . . ?
C17 C22 H22B 109.5 . . ?
H22A C22 H22B 109.5 . . ?
C17 C22 H22C 109.5 . . ?
H22A C22 H22C 109.5 . . ?
H22B C22 H22C 109.5 . . ?
C18 C23 H23A 109.5 . . ?
C18 C23 H23B 109.5 . . ?
H23A C23 H23B 109.5 . . ?
C18 C23 H23C 109.5 . . ?
H23A C23 H23C 109.5 . . ?
H23B C23 H23C 109.5 . . ?
C25 C24 C19 113.4(4) . . ?
C25 C24 H24A 108.9 . . ?
C19 C24 H24A 108.9 . . ?
C25 C24 H24B 108.9 . . ?
C19 C24 H24B 108.9 . . ?
H24A C24 H24B 107.7 . . ?
O8 C25 C24 107.2(4) . . ?
O8 C25 H25A 110.3 . . ?
C24 C25 H25A 110.3 . . ?
O8 C25 H25B 110.3 . . ?
C24 C25 H25B 110.3 . . ?
H25A C25 H25B 108.5 . . ?
O8 C26 H26A 109.5 . . ?
O8 C26 H26B 109.5 . . ?
H26A C26 H26B 109.5 . . ?
O8 C26 H26C 109.5 . . ?
H26A C26 H26C 109.5 . . ?
H26B C26 H26C 109.5 . . ?
Rh1 C27 Rh2 79.92(12) . . ?
Rh1 C27 H27A 115.3 . . ?
Rh2 C27 H27A 115.3 . . ?
Rh1 C27 H27B 115.3 . . ?
Rh2 C27 H27B 115.3 . . ?
H27A C27 H27B 112.3 . . ?
Rh2 C28 Rh1 79.87(13) . . ?
Rh2 C28 H28A 115.3 . . ?
Rh1 C28 H28A 115.3 . . ?
Rh2 C28 H28B 115.3 . . ?
Rh1 C28 H28B 115.3 . . ?
H28A C28 H28B 112.3 . . ?

loop_
_geom_bond_atom_site_label_1
_geom_bond_atom_site_label_2
_geom_bond_distance
_geom_bond_site_symmetry_2
_geom_bond_publ_flag
Rh1 C27 2.045(4) . ?
Rh1 C28 2.050(3) . ?
Rh1 C2 2.213(4) . ?
Rh1 C3 2.216(4) . ?
Rh1 C4 2.247(3) . ?
Rh1 C1 2.258(3) . ?
Rh1 C5 2.277(3) . ?
Rh1 S1 2.2835(9) . ?
Rh1 Rh2 2.6296(3) . ?
Rh2 C28 2.047(4) . ?
Rh2 C27 2.049(4) . ?
Rh2 C17 2.222(3) . ?
Rh2 C16 2.226(4) . ?
Rh2 C18 2.244(3) . ?
Rh2 C14 2.259(3) . ?
Rh2 C15 2.264(3) . ?
Rh2 S2 2.2890(8) . ?
S1 O1 1.451(4) . ?
S1 O2 1.452(3) . ?
S1 S2 2.3424(12) . ?
S2 O3 1.452(3) . ?
S2 O4 1.453(3) . ?
O8 C26 1.401(6) . ?
O8 C25 1.414(6) . ?
O7 C12 1.393(7) . ?
O7 C13 1.404(7) . ?
C1 C2 1.426(6) . ?
C1 C5 1.430(5) . ?
C1 C6 1.499(5) . ?
C2 C3 1.436(6) . ?
C2 C7 1.497(6) . ?
C3 C4 1.411(6) . ?
C3 C8 1.497(6) . ?
C4 C5 1.439(5) . ?
C4 C9 1.496(6) . ?
C5 C10 1.485(6) . ?
C6 C11 1.523(6) . ?
C6 H6A 0.9700 . ?
C6 H6B 0.9700 . ?
C7 H7A 0.9600 . ?
C7 H7B 0.9600 . ?
C7 H7C 0.9600 . ?
C8 H8A 0.9600 . ?
C8 H8B 0.9600 . ?
C8 H8C 0.9600 . ?
C9 H9A 0.9600 . ?
C9 H9B 0.9600 . ?
C9 H9C 0.9600 . ?
C10 H10A 0.9600 . ?
C10 H10B 0.9600 . ?
C10 H10C 0.9600 . ?
C11 C12 1.513(7) . ?
C11 H11A 0.9700 . ?
C11 H11B 0.9700 . ?
C12 H12A 0.9700 . ?
C12 H12B 0.9700 . ?
C13 H13A 0.9600 . ?
C13 H13B 0.9600 . ?
C13 H13C 0.9600 . ?
C14 C18 1.434(5) . ?
C14 C15 1.436(5) . ?
C14 C19 1.485(6) . ?
C15 C16 1.426(5) . ?
C15 C20 1.501(5) . ?
C16 C17 1.435(5) . ?
C16 C21 1.490(6) . ?
C17 C18 1.421(6) . ?
C17 C22 1.495(6) . ?
C18 C23 1.498(5) . ?
C19 C24 1.536(5) . ?
C19 H19A 0.9700 . ?
C19 H19B 0.9700 . ?
C20 H20A 0.9600 . ?
C20 H20B 0.9600 . ?
C20 H20C 0.9600 . ?
C21 H21A 0.9600 . ?
C21 H21B 0.9600 . ?
C21 H21C 0.9600 . ?
C22 H22A 0.9600 . ?
C22 H22B 0.9600 . ?
C22 H22C 0.9600 . ?
C23 H23A 0.9600 . ?
C23 H23B 0.9600 . ?
C23 H23C 0.9600 . ?
C24 C25 1.505(6) . ?
C24 H24A 0.9700 . ?
C24 H24B 0.9700 . ?
C25 H25A 0.9700 . ?
C25 H25B 0.9700 . ?
C26 H26A 0.9600 . ?
C26 H26B 0.9600 . ?
C26 H26C 0.9600 . ?
C27 H27A 0.9700 . ?
C27 H27B 0.9700 . ?
C28 H28A 0.9700 . ?
C28 H28B 0.9700 . ?

loop_
_geom_torsion_atom_site_label_1
_geom_torsion_atom_site_label_2
_geom_torsion_atom_site_label_3
_geom_torsion_atom_site_label_4
_geom_torsion
_geom_torsion_site_symmetry_1
_geom_torsion_site_symmetry_2
_geom_torsion_site_symmetry_3
_geom_torsion_site_symmetry_4
_geom_torsion_publ_flag
C5 C1 C2 C3 -1.3(4) . . . . ?
C6 C1 C2 C3 175.2(4) . . . . ?
Rh1 C1 C2 C3 -63.4(3) . . . . ?
C5 C1 C2 C7 -175.4(4) . . . . ?
C6 C1 C2 C7 1.0(6) . . . . ?
Rh1 C1 C2 C7 122.4(4) . . . . ?
C5 C1 C2 Rh1 62.2(2) . . . . ?
C6 C1 C2 Rh1 -121.4(4) . . . . ?
C1 C2 C3 C4 1.2(4) . . . . ?
C7 C2 C3 C4 175.6(4) . . . . ?
Rh1 C2 C3 C4 -63.6(3) . . . . ?
C1 C2 C3 C8 -174.4(4) . . . . ?
C7 C2 C3 C8 0.1(6) . . . . ?
Rh1 C2 C3 C8 120.9(4) . . . . ?
C1 C2 C3 Rh1 64.7(2) . . . . ?
C7 C2 C3 Rh1 -120.9(4) . . . . ?
C2 C3 C4 C5 -0.6(4) . . . . ?
C8 C3 C4 C5 174.9(4) . . . . ?
Rh1 C3 C4 C5 -63.0(2) . . . . ?
C2 C3 C4 C9 -177.1(4) . . . . ?
C8 C3 C4 C9 -1.6(7) . . . . ?
Rh1 C3 C4 C9 120.6(4) . . . . ?
C2 C3 C4 Rh1 62.4(3) . . . . ?
C8 C3 C4 Rh1 -122.1(4) . . . . ?
C2 C1 C5 C4 0.9(4) . . . . ?
C6 C1 C5 C4 -175.6(3) . . . . ?
Rh1 C1 C5 C4 61.4(2) . . . . ?
C2 C1 C5 C10 174.0(4) . . . . ?
C6 C1 C5 C10 -2.4(6) . . . . ?
Rh1 C1 C5 C10 -125.5(4) . . . . ?
C2 C1 C5 Rh1 -60.5(2) . . . . ?
C6 C1 C5 Rh1 123.1(4) . . . . ?
C3 C4 C5 C1 -0.1(4) . . . . ?
C9 C4 C5 C1 176.4(4) . . . . ?
Rh1 C4 C5 C1 -61.7(2) . . . . ?
C3 C4 C5 C10 -173.4(4) . . . . ?
C9 C4 C5 C10 3.1(6) . . . . ?
Rh1 C4 C5 C10 125.0(4) . . . . ?
C3 C4 C5 Rh1 61.6(3) . . . . ?
C9 C4 C5 Rh1 -121.9(4) . . . . ?
C2 C1 C6 C11 -85.4(5) . . . . ?
C5 C1 C6 C11 90.5(5) . . . . ?
Rh1 C1 C6 C11 -175.5(3) . . . . ?
C1 C6 C11 C12 -176.4(4) . . . . ?
C13 O7 C12 C11 173.6(6) . . . . ?
C6 C11 C12 O7 -60.7(6) . . . . ?
C18 C14 C15 C16 1.4(4) . . . . ?
C19 C14 C15 C16 174.2(3) . . . . ?
Rh2 C14 C15 C16 -60.7(2) . . . . ?
C18 C14 C15 C20 -175.5(3) . . . . ?
C19 C14 C15 C20 -2.8(6) . . . . ?
Rh2 C14 C15 C20 122.4(4) . . . . ?
C18 C14 C15 Rh2 62.1(2) . . . . ?
C19 C14 C15 Rh2 -125.2(3) . . . . ?
C14 C15 C16 C17 -1.5(4) . . . . ?
C20 C15 C16 C17 175.5(3) . . . . ?
Rh2 C15 C16 C17 -62.9(2) . . . . ?
C14 C15 C16 C21 -174.7(4) . . . . ?
C20 C15 C16 C21 2.2(6) . . . . ?
Rh2 C15 C16 C21 123.8(4) . . . . ?
C14 C15 C16 Rh2 61.5(2) . . . . ?
C20 C15 C16 Rh2 -121.6(3) . . . . ?
C15 C16 C17 C18 1.0(4) . . . . ?
C21 C16 C17 C18 174.4(4) . . . . ?
Rh2 C16 C17 C18 -63.2(2) . . . . ?
C15 C16 C17 C22 -175.1(3) . . . . ?
C21 C16 C17 C22 -1.7(6) . . . . ?
Rh2 C16 C17 C22 120.7(4) . . . . ?
C15 C16 C17 Rh2 64.2(2) . . . . ?
C21 C16 C17 Rh2 -122.4(4) . . . . ?
C16 C17 C18 C14 -0.1(4) . . . . ?
C22 C17 C18 C14 176.0(3) . . . . ?
Rh2 C17 C18 C14 -62.7(2) . . . . ?
C16 C17 C18 C23 -175.3(3) . . . . ?
C22 C17 C18 C23 0.8(6) . . . . ?
Rh2 C17 C18 C23 122.1(4) . . . . ?
C16 C17 C18 Rh2 62.6(2) . . . . ?
C22 C17 C18 Rh2 -121.3(4) . . . . ?
C15 C14 C18 C17 -0.8(4) . . . . ?
C19 C14 C18 C17 -173.6(3) . . . . ?
Rh2 C14 C18 C17 61.8(2) . . . . ?
C15 C14 C18 C23 174.2(4) . . . . ?
C19 C14 C18 C23 1.4(6) . . . . ?
Rh2 C14 C18 C23 -123.2(4) . . . . ?
C15 C14 C18 Rh2 -62.6(2) . . . . ?
C19 C14 C18 Rh2 124.6(4) . . . . ?
C18 C14 C19 C24 87.9(5) . . . . ?
C15 C14 C19 C24 -83.6(5) . . . . ?
Rh2 C14 C19 C24 -178.8(3) . . . . ?
C14 C19 C24 C25 -167.0(4) . . . . ?
C26 O8 C25 C24 172.3(5) . . . . ?
C19 C24 C25 O8 68.5(5) . . . . ?
